data_4128824
loop_
_publ_author_name
'Su, Yuanting'
'Huan Do, Dinh Cao'
'Li, Yongxin'
'Kinjo, Rei'

_publ_section_title
;
 Metal-Free Selective Borylation of Arenes by a Diazadiborinine via
 C-H/C-F Bond Activation and Dearomatization.
;
_journal_issue 35
_journal_name_full 'Journal of the American Chemical Society'
_journal_page_first 13729
_journal_page_last 13733
_journal_paper_doi 10.1021/jacs.9b06022
_journal_volume 141
_journal_year 2019
_chemical_formula_sum 'C60 H50 B2 Cl F3 N4'
_chemical_formula_weight 941.11
_space_group_crystal_system triclinic
_space_group_IT_number 2
_space_group_name_Hall '-P 1'
_space_group_name_H-M_alt 'P -1'
_atom_sites_solution_hydrogens geom
_atom_sites_solution_primary dual
_cell_angle_alpha 88.6050(10)
_cell_angle_beta 82.4430(10)
_cell_angle_gamma 87.1840(10)
_cell_formula_units_Z 2
_cell_length_a 7.9791(2)
_cell_length_b 13.3099(3)
_cell_length_c 24.0035(5)
_cell_measurement_reflns_used 9894
_cell_measurement_temperature 100.(2)
_cell_measurement_theta_max 30.3936
_cell_measurement_theta_min 2.5683
_cell_volume 2523.59(10)
_computing_cell_refinement 'SAINT V8.38A (Bruker AXS Inc., 2017)'
_computing_data_collection 'APEX3 (Bruker AXS Inc., 2018)'
_computing_data_reduction 'SAINT V8.38A (Bruker AXS Inc., 2017)'
_computing_molecular_graphics 'XP (Bruker AXS Inc., 2018)'
_computing_publication_material 'APEX3 (Bruker AXS Inc., 2018)'
_computing_structure_refinement 'SHELXL-2017/1 (Sheldrick, 2017)'
_computing_structure_solution 'XT, VERSION 2014/5'
_diffrn_ambient_temperature 100.(2)
_diffrn_detector_area_resol_mean 7.4074
_diffrn_measured_fraction_theta_full 0.987
_diffrn_measured_fraction_theta_max 0.987
_diffrn_measurement_device_type 'Photon II CPADs detector'
_diffrn_measurement_method 'phi and omega scans'
_diffrn_radiation_monochromator 'Multilayer Mirror'
_diffrn_radiation_type MoK\a
_diffrn_radiation_wavelength 0.71073
_diffrn_reflns_av_R_equivalents 0.0396
_diffrn_reflns_av_unetI/netI 0.0543
_diffrn_reflns_limit_h_max 9
_diffrn_reflns_limit_h_min -11
_diffrn_reflns_limit_k_max 18
_diffrn_reflns_limit_k_min -18
_diffrn_reflns_limit_l_max 34
_diffrn_reflns_limit_l_min -34
_diffrn_reflns_number 43184
_diffrn_reflns_theta_full 30.61
_diffrn_reflns_theta_max 30.61
_diffrn_reflns_theta_min 2.28
_diffrn_source 'Incoatec microfocus source'
_diffrn_source_type 'Bruker D8 Quest'
_exptl_absorpt_coefficient_mu 0.130
_exptl_absorpt_correction_T_max 0.98
_exptl_absorpt_correction_T_min 0.88
_exptl_absorpt_correction_type multi-scan
_exptl_absorpt_process_details
;
SADABS-2016/2 - Bruker AXS area detector scaling and absorption correction
;
_exptl_crystal_colour colourless
_exptl_crystal_density_diffrn 1.239
_exptl_crystal_density_method 'not measured'
_exptl_crystal_description block
_exptl_crystal_F_000 984
_exptl_crystal_size_max 0.220
_exptl_crystal_size_mid 0.140
_exptl_crystal_size_min 0.120
_refine_diff_density_max 1.680
_refine_diff_density_min -0.704
_refine_ls_extinction_method none
_refine_ls_goodness_of_fit_ref 1.028
_refine_ls_hydrogen_treatment constr
_refine_ls_matrix_type full
_refine_ls_number_parameters 704
_refine_ls_number_reflns 15371
_refine_ls_number_restraints 605
_refine_ls_restrained_S_all 1.030
_refine_ls_R_factor_all 0.1052
_refine_ls_R_factor_gt 0.0748
_refine_ls_shift/su_max 0.002
_refine_ls_shift/su_mean 0.000
_refine_ls_structure_factor_coef Fsqd
_refine_ls_weighting_details 'w=1/[\s^2^(Fo^2^)+(0.1433P)^2^+1.6946P] where P=(Fo^2^+2Fc^2^)/3'
_refine_ls_weighting_scheme calc
_refine_ls_wR_factor_gt 0.2193
_refine_ls_wR_factor_ref 0.2504
_reflns_number_gt 10855
_reflns_number_total 15371
_reflns_threshold_expression 'I > 2\s(I)'
_cod_data_source_file ja9b06022_si_011.cif
_cod_data_source_block rei1238m
_cod_depositor_comments
;
The following automatic conversions were performed:

data item '_exptl_absorpt_correction_type' value 'Multi-Scan' was
changed to 'multi-scan' in accordance with the
/home/data/users/saulius/crontab/automatic-downloads/current/ACS/lib/dictionaries/cif_core.dic
dictionary named 'cif_core.dic' version 2.4.2 last updated on
2011-04-26.

Automatic conversion script
Id: cif_fix_values 6909 2019-04-08 15:41:33Z antanas 
;
_cod_database_code 4128824

loop_
_space_group_symop_operation_xyz
'x, y, z'
'-x, -y, -z'

loop_
_atom_site_type_symbol
_atom_site_label
_atom_site_fract_x
_atom_site_fract_y
_atom_site_fract_z
_atom_site_U_iso_or_equiv
_atom_site_adp_type
_atom_site_calc_flag
_atom_site_refinement_flags_adp
_atom_site_refinement_flags_occupancy
_atom_site_refinement_flags_posn
_atom_site_occupancy
_atom_site_disorder_assembly
_atom_site_disorder_group
B B1 0.3033(3) 0.40257(15) 0.81065(9) 0.0193(4) Uani d . . . 1.0 . .
C C1 0.4667(2) 0.39082(13) 0.70945(8) 0.0182(3) Uani d . . D 1.0 . .
C C2 0.4346(2) 0.55251(13) 0.68036(8) 0.0168(3) Uani d . . . 1.0 . .
C C3 0.3455(2) 0.54157(13) 0.73257(8) 0.0176(3) Uani d . . . 1.0 . .
C C4 0.2549(3) 0.62074(13) 0.76920(8) 0.0198(4) Uani d . . . 1.0 . .
C C5 0.3495(3) 0.69369(15) 0.78970(9) 0.0270(4) Uani d . . . 1.0 . .
H H5 0.46892 0.692108 0.780029 0.032 Uiso calc U . R 1.0 . .
C C6 0.2690(4) 0.76881(16) 0.82432(10) 0.0335(5) Uani d . . . 1.0 . .
H H6 0.333659 0.818311 0.838301 0.04 Uiso calc U . R 1.0 . .
C C7 0.0953(4) 0.77145(16) 0.83838(9) 0.0350(5) Uani d . . . 1.0 . .
H H7 0.040671 0.822945 0.861869 0.042 Uiso calc U . R 1.0 . .
C C8 0.0009(3) 0.69938(17) 0.81835(9) 0.0320(5) Uani d . . . 1.0 . .
H H8 -0.118543 0.701432 0.828107 0.038 Uiso calc U . R 1.0 . .
C C9 0.0806(3) 0.62329(15) 0.78371(9) 0.0250(4) Uani d . . . 1.0 . .
H H9 0.015577 0.573531 0.770174 0.03 Uiso calc U . R 1.0 . .
C C10 0.4430(2) 0.64229(13) 0.64312(8) 0.0178(3) Uani d . . . 1.0 . .
C C11 0.2956(2) 0.70419(14) 0.64280(8) 0.0211(4) Uani d . . . 1.0 . .
H H11 0.193591 0.685319 0.664665 0.025 Uiso calc U . R 1.0 . .
C C12 0.2970(3) 0.79283(15) 0.61089(9) 0.0256(4) Uani d . . . 1.0 . .
H H12 0.197163 0.835038 0.611929 0.031 Uiso calc U . R 1.0 . .
C C13 0.4437(3) 0.81969(15) 0.57759(9) 0.0270(4) Uani d . . . 1.0 . .
H H13 0.444486 0.879936 0.555524 0.032 Uiso calc U . R 1.0 . .
C C14 0.5894(3) 0.75820(15) 0.57663(9) 0.0263(4) Uani d . . . 1.0 . .
H H14 0.689748 0.776264 0.55351 0.032 Uiso calc U . R 1.0 . .
C C15 0.5900(3) 0.67023(14) 0.60921(8) 0.0220(4) Uani d . . . 1.0 . .
H H15 0.690903 0.628986 0.608397 0.026 Uiso calc U . R 1.0 . .
C C16 0.6279(2) 0.43375(13) 0.61724(8) 0.0174(3) Uani d . . . 1.0 . .
C C17 0.5633(2) 0.40412(14) 0.56915(8) 0.0190(3) Uani d . . . 1.0 . .
C C18 0.6786(2) 0.37489(15) 0.52310(9) 0.0228(4) Uani d . . . 1.0 . .
H H18 0.63761 0.353371 0.490163 0.027 Uiso calc U . R 1.0 . .
C C19 0.8520(3) 0.37639(17) 0.52408(10) 0.0282(4) Uani d . . . 1.0 . .
C C20 0.9099(2) 0.41088(17) 0.57191(10) 0.0288(4) Uani d . . . 1.0 . .
H H20 1.028434 0.414237 0.572266 0.035 Uiso calc U . R 1.0 . .
C C21 0.8011(2) 0.44065(15) 0.61926(9) 0.0225(4) Uani d . . . 1.0 . .
C C22 0.8711(3) 0.48104(18) 0.66896(10) 0.0310(5) Uani d . . . 1.0 . .
H H22A 0.956673 0.432776 0.680879 0.046 Uiso calc U . R 1.0 . .
H H22B 0.779293 0.491463 0.699941 0.046 Uiso calc U . R 1.0 . .
H H22C 0.922846 0.545202 0.658454 0.046 Uiso calc U . R 1.0 . .
C C23 0.9750(3) 0.3415(3) 0.47450(13) 0.0495(8) Uani d . . . 1.0 . .
H H23A 1.083321 0.372772 0.475112 0.074 Uiso calc U . R 1.0 . .
H H23B 0.929421 0.360784 0.439602 0.074 Uiso calc U . R 1.0 . .
H H23C 0.992146 0.268124 0.476554 0.074 Uiso calc U . R 1.0 . .
C C24 0.3769(2) 0.40418(16) 0.56598(9) 0.0252(4) Uani d . . . 1.0 . .
H H24A 0.343932 0.461281 0.542582 0.038 Uiso calc U . R 1.0 . .
H H24B 0.314706 0.410013 0.603875 0.038 Uiso calc U . R 1.0 . .
H H24C 0.350107 0.341302 0.549409 0.038 Uiso calc U . R 1.0 . .
C C25 0.4449(2) 0.23195(14) 0.77454(8) 0.0198(3) Uani d . . D 1.0 . .
C C26 0.3773(2) 0.13351(14) 0.85118(8) 0.0206(4) Uani d . . . 1.0 . .
C C27 0.2958(2) 0.22565(14) 0.86002(8) 0.0204(4) Uani d . . . 1.0 . .
C C28 0.1845(3) 0.25791(14) 0.91095(8) 0.0224(4) Uani d . . . 1.0 . .
C C29 0.2465(3) 0.25434(16) 0.96262(9) 0.0312(5) Uani d . . . 1.0 . .
H H29 0.362361 0.236163 0.964337 0.037 Uiso calc U . R 1.0 . .
C C30 0.1397(4) 0.27726(18) 1.01172(9) 0.0389(6) Uani d . . . 1.0 . .
H H30 0.182109 0.272545 1.046909 0.047 Uiso calc U . R 1.0 . .
C C31 -0.0281(4) 0.30690(18) 1.00955(10) 0.0389(6) Uani d . . . 1.0 . .
H H31 -0.099943 0.324071 1.04305 0.047 Uiso calc U . R 1.0 . .
C C32 -0.0907(3) 0.31143(17) 0.95843(10) 0.0344(5) Uani d . . . 1.0 . .
H H32 -0.205924 0.331584 0.956849 0.041 Uiso calc U . R 1.0 . .
C C33 0.0147(3) 0.28652(15) 0.90930(9) 0.0261(4) Uani d . . . 1.0 . .
H H33 -0.029413 0.289029 0.874381 0.031 Uiso calc U . R 1.0 . .
C C34 0.3701(3) 0.04417(14) 0.88855(9) 0.0233(4) Uani d . . . 1.0 . .
C C35 0.2132(3) 0.01351(15) 0.91422(9) 0.0252(4) Uani d . . . 1.0 . .
H H35 0.112628 0.047714 0.905271 0.03 Uiso calc U . R 1.0 . .
C C36 0.2022(3) -0.06609(16) 0.95257(10) 0.0323(5) Uani d . . . 1.0 . .
H H36 0.094731 -0.085938 0.96995 0.039 Uiso calc U . R 1.0 . .
C C37 0.3488(4) -0.11682(19) 0.96557(11) 0.0411(6) Uani d . . . 1.0 . .
H H37 0.341506 -0.171623 0.991744 0.049 Uiso calc U . R 1.0 . .
C C38 0.5048(4) -0.0877(2) 0.94048(13) 0.0471(7) Uani d . . . 1.0 . .
H H38 0.604927 -0.122439 0.949437 0.057 Uiso calc U . R 1.0 . .
C C39 0.5160(3) -0.00732(18) 0.90199(11) 0.0356(5) Uani d . . . 1.0 . .
H H39 0.623869 0.01242 0.884848 0.043 Uiso calc U . R 1.0 . .
C C40 0.5695(2) 0.05583(13) 0.77088(8) 0.0190(3) Uani d . . . 1.0 . .
C C41 0.7419(2) 0.04381(16) 0.77578(10) 0.0256(4) Uani d . . . 1.0 . .
C C42 0.8306(3) -0.03928(17) 0.75033(10) 0.0291(4) Uani d . . . 1.0 . .
H H42 0.947684 -0.049342 0.753492 0.035 Uiso calc U . R 1.0 . .
C C43 0.7538(3) -0.10773(16) 0.72057(9) 0.0272(4) Uani d . . . 1.0 . .
C C44 0.5812(2) -0.09450(15) 0.71774(9) 0.0231(4) Uani d . . . 1.0 . .
H H44 0.526999 -0.141992 0.698168 0.028 Uiso calc U . R 1.0 . .
C C45 0.4859(2) -0.01346(14) 0.74286(8) 0.0196(3) Uani d . . . 1.0 . .
C C46 0.2988(2) -0.00422(16) 0.74093(10) 0.0262(4) Uani d . . . 1.0 . .
H H46A 0.269051 -0.049128 0.712369 0.039 Uiso calc U . R 1.0 . .
H H46B 0.266069 0.065402 0.731427 0.039 Uiso calc U . R 1.0 . .
H H46C 0.238906 -0.022871 0.777736 0.039 Uiso calc U . R 1.0 . .
C C47 0.8550(3) -0.1962(2) 0.69263(12) 0.0412(6) Uani d . . . 1.0 . .
H H47A 0.868236 -0.185958 0.651746 0.062 Uiso calc U . R 1.0 . .
H H47B 0.795588 -0.258091 0.702632 0.062 Uiso calc U . R 1.0 . .
H H47C 0.966873 -0.20179 0.705423 0.062 Uiso calc U . R 1.0 . .
C C48 0.8327(3) 0.11359(19) 0.80884(12) 0.0380(6) Uani d . . . 1.0 . .
H H48A 0.892353 0.074288 0.835843 0.057 Uiso calc U . R 1.0 . .
H H48B 0.750324 0.16126 0.829075 0.057 Uiso calc U . R 1.0 . .
H H48C 0.914444 0.150619 0.783122 0.057 Uiso calc U . R 1.0 . .
B B2 0.5109(7) 0.2693(5) 0.7099(2) 0.0192(11) Uani d U P D 0.587(5) A 1
C C49 0.4184(4) 0.2118(3) 0.66232(15) 0.0262(9) Uani d U P DG 0.587(5) A 1
C C50 0.2432(4) 0.2210(3) 0.66511(16) 0.0367(11) Uani d U P DG 0.587(5) A 1
C C51 0.1623(5) 0.1742(3) 0.62562(16) 0.0450(11) Uani d U P DG 0.587(5) A 1
H H51 0.042611 0.180522 0.627524 0.054 Uiso calc U P R 0.587(5) A 1
C C52 0.2566(6) 0.1182(3) 0.58335(13) 0.0508(12) Uani d U P DG 0.587(5) A 1
C C53 0.4318(6) 0.1090(3) 0.58057(12) 0.0449(12) Uani d U P DG 0.587(5) A 1
H H53 0.49623 0.070737 0.551681 0.054 Uiso calc U P R 0.587(5) A 1
C C54 0.5127(4) 0.1558(3) 0.62005(14) 0.0366(10) Uani d U P DG 0.587(5) A 1
H H54 0.6324 0.149535 0.618152 0.044 Uiso calc U P R 0.587(5) A 1
Cl Cl1 0.7476(2) 0.24637(16) 0.69550(11) 0.0407(4) Uani d U P D 0.587(5) A 1
F F2 0.1586(9) 0.2736(8) 0.7041(4) 0.0507(12) Uani d U P D 0.587(5) A 1
F F3 0.1770(9) 0.0752(4) 0.54526(18) 0.0978(18) Uani d U P D 0.587(5) A 1
B B2A 0.5285(9) 0.2766(7) 0.7164(4) 0.0237(19) Uani d U P D 0.413(5) A 2
C C49A 0.4702(7) 0.2111(5) 0.6654(2) 0.0279(12) Uani d U P DG 0.413(5) A 2
C C50A 0.3004(6) 0.2118(5) 0.6577(2) 0.0314(13) Uani d U P DG 0.413(5) A 2
C C51A 0.2514(7) 0.1597(4) 0.6135(2) 0.0480(14) Uani d U P DG 0.413(5) A 2
H H51A 0.13536 0.160179 0.608275 0.058 Uiso calc U P R 0.413(5) A 2
C C52A 0.3721(9) 0.1070(4) 0.57690(19) 0.0467(16) Uani d U P DG 0.413(5) A 2
C C53A 0.5418(8) 0.1064(4) 0.58453(19) 0.0505(16) Uani d U P DG 0.413(5) A 2
H H53A 0.624277 0.070356 0.559519 0.061 Uiso calc U P R 0.413(5) A 2
C C54A 0.5909(6) 0.1584(4) 0.6288(2) 0.0417(14) Uani d U P DG 0.413(5) A 2
H H54A 0.70687 0.157972 0.63398 0.05 Uiso calc U P R 0.413(5) A 2
Cl Cl1A 0.7647(4) 0.2673(3) 0.71625(17) 0.0436(7) Uani d U P D 0.413(5) A 2
F F2A 0.1875(13) 0.2599(12) 0.6911(5) 0.0540(19) Uani d U P D 0.413(5) A 2
F F3A 0.3386(12) 0.0581(4) 0.5338(2) 0.080(2) Uani d U P D 0.413(5) A 2
C C55 0.4134(3) 0.45346(14) 0.85275(8) 0.0234(4) Uani d . . . 1.0 . .
C C56 0.3395(4) 0.50501(19) 0.90016(10) 0.0379(5) Uani d . . . 1.0 . .
H H56 0.219741 0.510123 0.908783 0.046 Uiso calc U . R 1.0 . .
C C57 0.4401(5) 0.5491(3) 0.93496(13) 0.0591(9) Uani d . . . 1.0 . .
H H57 0.388229 0.584914 0.96693 0.071 Uiso calc U . R 1.0 . .
C C58 0.6144(5) 0.5414(3) 0.92368(15) 0.0596(9) Uani d . . . 1.0 . .
H H58 0.681656 0.57049 0.948308 0.072 Uiso calc U . R 1.0 . .
C C59 0.6908(4) 0.4915(2) 0.87659(12) 0.0432(6) Uani d . . . 1.0 . .
H H59 0.810582 0.487317 0.868017 0.052 Uiso calc U . R 1.0 . .
C C60 0.5901(3) 0.44778(17) 0.84206(10) 0.0303(4) Uani d . . . 1.0 . .
H H60 0.642979 0.412658 0.809965 0.036 Uiso calc U . R 1.0 . .
F F1 0.12957(16) 0.42178(9) 0.82170(6) 0.0291(3) Uani d . . . 1.0 . .
N N1 0.3653(2) 0.44125(11) 0.74937(7) 0.0182(3) Uani d . . . 1.0 . .
N N2 0.51144(19) 0.45783(11) 0.66692(7) 0.0171(3) Uani d . . . 1.0 . .
N N3 0.3399(2) 0.28526(12) 0.81215(7) 0.0194(3) Uani d . . . 1.0 . .
N N4 0.4708(2) 0.13913(12) 0.79762(7) 0.0197(3) Uani d . . . 1.0 . .

loop_
_atom_site_aniso_label
_atom_site_aniso_U_11
_atom_site_aniso_U_22
_atom_site_aniso_U_33
_atom_site_aniso_U_12
_atom_site_aniso_U_13
_atom_site_aniso_U_23
B1 0.0225(9) 0.0157(8) 0.0178(9) 0.0020(7) 0.0025(7) 0.0033(7)
C1 0.0180(8) 0.0168(8) 0.0188(8) 0.0007(6) 0.0009(6) 0.0024(6)
C2 0.0176(8) 0.0144(7) 0.0173(8) 0.0013(6) 0.0004(6) 0.0016(6)
C3 0.0206(8) 0.0145(7) 0.0170(8) 0.0008(6) -0.0006(6) 0.0019(6)
C4 0.0287(9) 0.0144(8) 0.0149(8) 0.0029(7) 0.0009(7) 0.0009(6)
C5 0.0371(11) 0.0184(9) 0.0245(10) -0.0039(8) 0.0002(8) 0.0012(7)
C6 0.0556(15) 0.0179(9) 0.0261(10) -0.0048(9) -0.0005(10) -0.0023(8)
C7 0.0592(16) 0.0209(9) 0.0203(10) 0.0071(9) 0.0087(10) -0.0019(8)
C8 0.0376(12) 0.0310(11) 0.0234(10) 0.0096(9) 0.0070(9) -0.0006(8)
C9 0.0288(10) 0.0239(9) 0.0204(9) 0.0044(7) 0.0017(8) -0.0022(7)
C10 0.0212(8) 0.0143(7) 0.0165(8) 0.0018(6) 0.0011(6) 0.0005(6)
C11 0.0229(9) 0.0192(8) 0.0192(8) 0.0047(7) 0.0018(7) 0.0015(7)
C12 0.0314(10) 0.0195(9) 0.0241(9) 0.0071(7) -0.0008(8) 0.0031(7)
C13 0.0404(12) 0.0185(9) 0.0204(9) 0.0007(8) 0.0007(8) 0.0045(7)
C14 0.0315(10) 0.0214(9) 0.0234(9) -0.0019(8) 0.0063(8) 0.0037(7)
C15 0.0228(9) 0.0188(8) 0.0224(9) 0.0010(7) 0.0033(7) 0.0015(7)
C16 0.0150(7) 0.0161(8) 0.0194(8) 0.0018(6) 0.0024(6) 0.0013(6)
C17 0.0176(8) 0.0171(8) 0.0217(9) 0.0004(6) -0.0009(7) 0.0021(6)
C18 0.0226(9) 0.0230(9) 0.0222(9) -0.0018(7) -0.0001(7) -0.0038(7)
C19 0.0213(9) 0.0294(10) 0.0319(11) 0.0006(8) 0.0051(8) -0.0091(8)
C20 0.0140(8) 0.0354(11) 0.0356(11) 0.0007(7) 0.0027(8) -0.0091(9)
C21 0.0166(8) 0.0237(9) 0.0269(10) 0.0015(7) -0.0026(7) -0.0036(7)
C22 0.0246(10) 0.0372(12) 0.0322(11) 0.0001(8) -0.0076(9) -0.0049(9)
C23 0.0285(12) 0.0682(19) 0.0482(16) -0.0010(12) 0.0128(11) -0.0296(14)
C24 0.0181(8) 0.0310(10) 0.0264(10) -0.0015(7) -0.0041(7) 0.0059(8)
C25 0.0191(8) 0.0156(8) 0.0240(9) 0.0010(6) -0.0011(7) 0.0034(7)
C26 0.0247(9) 0.0178(8) 0.0196(8) -0.0017(7) -0.0047(7) 0.0041(6)
C27 0.0257(9) 0.0171(8) 0.0184(8) -0.0021(7) -0.0029(7) 0.0043(6)
C28 0.0340(10) 0.0149(8) 0.0180(8) -0.0039(7) -0.0016(7) 0.0030(6)
C29 0.0475(13) 0.0241(10) 0.0228(10) -0.0010(9) -0.0080(9) 0.0037(8)
C30 0.0730(19) 0.0268(11) 0.0169(10) -0.0026(11) -0.0059(10) 0.0012(8)
C31 0.0629(17) 0.0247(10) 0.0242(11) 0.0016(10) 0.0107(11) 0.0012(8)
C32 0.0422(13) 0.0271(10) 0.0290(11) 0.0022(9) 0.0112(10) 0.0029(8)
C33 0.0334(11) 0.0221(9) 0.0212(9) -0.0026(8) 0.0027(8) 0.0004(7)
C34 0.0324(10) 0.0157(8) 0.0223(9) -0.0013(7) -0.0059(8) 0.0035(7)
C35 0.0339(11) 0.0187(8) 0.0230(9) -0.0030(7) -0.0038(8) 0.0031(7)
C36 0.0453(13) 0.0223(10) 0.0284(11) -0.0067(9) -0.0006(9) 0.0051(8)
C37 0.0584(16) 0.0282(11) 0.0368(13) -0.0023(11) -0.0091(12) 0.0175(10)
C38 0.0484(15) 0.0412(14) 0.0515(16) 0.0058(12) -0.0134(13) 0.0253(12)
C39 0.0350(12) 0.0330(11) 0.0387(13) 0.0011(9) -0.0081(10) 0.0159(10)
C40 0.0161(8) 0.0153(8) 0.0248(9) 0.0021(6) -0.0011(7) 0.0033(6)
C41 0.0185(8) 0.0240(9) 0.0350(11) -0.0015(7) -0.0056(8) 0.0019(8)
C42 0.0170(8) 0.0314(11) 0.0386(12) 0.0046(7) -0.0049(8) -0.0010(9)
C43 0.0212(9) 0.0286(10) 0.0302(10) 0.0077(8) -0.0015(8) -0.0006(8)
C44 0.0214(9) 0.0215(9) 0.0262(10) 0.0007(7) -0.0036(7) -0.0002(7)
C45 0.0152(8) 0.0195(8) 0.0239(9) 0.0001(6) -0.0027(7) 0.0051(7)
C46 0.0166(8) 0.0261(10) 0.0362(11) -0.0011(7) -0.0057(8) 0.0056(8)
C47 0.0327(12) 0.0417(13) 0.0473(15) 0.0162(10) -0.0026(11) -0.0128(11)
C48 0.0267(11) 0.0352(12) 0.0550(16) -0.0053(9) -0.0142(11) -0.0073(11)
B2 0.022(2) 0.013(2) 0.021(2) 0.0032(16) 0.0026(16) 0.0037(16)
C49 0.045(2) 0.0140(15) 0.0181(16) 0.0019(17) 0.0000(16) 0.0011(12)
C50 0.047(3) 0.030(2) 0.034(2) -0.007(2) -0.008(2) 0.0005(17)
C51 0.058(3) 0.043(2) 0.039(2) -0.018(2) -0.023(2) 0.0059(18)
C52 0.090(3) 0.038(2) 0.031(2) -0.021(2) -0.023(2) -0.0003(17)
C53 0.085(3) 0.0270(19) 0.0242(18) -0.013(2) -0.008(2) -0.0042(15)
C54 0.064(3) 0.0213(16) 0.0223(17) -0.0037(19) 0.0019(18) -0.0019(13)
Cl1 0.0298(6) 0.0340(8) 0.0530(11) 0.0091(5) 0.0072(7) 0.0172(7)
F2 0.040(2) 0.057(3) 0.058(4) -0.0020(19) -0.013(2) -0.011(2)
F3 0.168(5) 0.080(3) 0.059(2) -0.053(3) -0.049(3) -0.007(2)
B2A 0.024(3) 0.019(3) 0.026(3) 0.004(2) 0.002(2) 0.000(2)
C49A 0.045(3) 0.016(2) 0.020(2) -0.001(2) 0.001(2) 0.0063(17)
C50A 0.049(3) 0.020(2) 0.024(2) -0.003(2) -0.003(2) 0.0018(18)
C51A 0.070(3) 0.037(3) 0.039(3) -0.008(3) -0.014(3) 0.003(2)
C52A 0.086(4) 0.029(3) 0.029(3) -0.012(3) -0.021(3) 0.001(2)
C53A 0.088(4) 0.032(3) 0.029(3) -0.002(3) 0.001(3) -0.003(2)
C54A 0.067(3) 0.028(2) 0.028(3) -0.001(3) 0.006(3) -0.003(2)
Cl1A 0.0279(9) 0.0405(13) 0.0563(17) 0.0084(8) 0.0097(10) 0.0189(11)
F2A 0.055(4) 0.059(4) 0.051(5) 0.002(3) -0.015(3) -0.014(3)
F3A 0.164(6) 0.036(2) 0.043(3) -0.015(3) -0.020(3) -0.0018(18)
C55 0.0330(10) 0.0169(8) 0.0193(9) -0.0002(7) -0.0010(8) 0.0026(7)
C56 0.0507(15) 0.0338(12) 0.0279(11) 0.0057(10) -0.0016(10) -0.0089(9)
C57 0.083(2) 0.0573(19) 0.0385(15) 0.0031(17) -0.0100(15) -0.0255(14)
C58 0.075(2) 0.0579(19) 0.0531(19) -0.0132(17) -0.0284(17) -0.0140(15)
C59 0.0454(14) 0.0438(14) 0.0441(15) -0.0121(11) -0.0178(12) 0.0066(12)
C60 0.0354(11) 0.0297(11) 0.0261(10) -0.0034(9) -0.0051(9) 0.0037(8)
F1 0.0244(6) 0.0267(6) 0.0322(7) 0.0051(5) 0.0068(5) 0.0099(5)
N1 0.0207(7) 0.0155(7) 0.0174(7) 0.0020(5) -0.0005(6) 0.0024(5)
N2 0.0167(7) 0.0146(6) 0.0184(7) 0.0018(5) 0.0022(6) 0.0017(5)
N3 0.0226(7) 0.0163(7) 0.0183(7) -0.0006(6) 0.0000(6) 0.0032(6)
N4 0.0195(7) 0.0158(7) 0.0229(8) 0.0009(5) -0.0012(6) 0.0041(6)

loop_
_atom_type_symbol
_atom_type_description
_atom_type_scat_dispersion_real
_atom_type_scat_dispersion_imag
_atom_type_scat_source
C C 0.0033 0.0016 'International Tables Vol C Tables 4.2.6.8 and 6.1.1.4'
H H 0.0000 0.0000 'International Tables Vol C Tables 4.2.6.8 and 6.1.1.4'
B B 0.0013 0.0007 'International Tables Vol C Tables 4.2.6.8 and 6.1.1.4'
Cl Cl 0.1484 0.1585 'International Tables Vol C Tables 4.2.6.8 and 6.1.1.4'
F F 0.0171 0.0103 'International Tables Vol C Tables 4.2.6.8 and 6.1.1.4'
N N 0.0061 0.0033 'International Tables Vol C Tables 4.2.6.8 and 6.1.1.4'

loop_
_geom_angle_atom_site_label_1
_geom_angle_atom_site_label_2
_geom_angle_atom_site_label_3
_geom_angle
F1 B1 N1 108.53(15)
F1 B1 N3 108.42(16)
N1 B1 N3 107.42(15)
F1 B1 C55 115.35(17)
N1 B1 C55 108.01(16)
N3 B1 C55 108.85(15)
N1 C1 N2 107.01(15)
N1 C1 B2A 123.4(3)
N2 C1 B2A 129.4(3)
N1 C1 B2 125.6(2)
N2 C1 B2 127.1(2)
C3 C2 N2 105.89(15)
C3 C2 C10 128.40(16)
N2 C2 C10 125.61(16)
C2 C3 N1 107.73(15)
C2 C3 C4 128.33(16)
N1 C3 C4 123.72(16)
C9 C4 C5 119.61(18)
C9 C4 C3 121.91(18)
C5 C4 C3 118.47(18)
C6 C5 C4 120.1(2)
C6 C5 H5 120.0
C4 C5 H5 120.0
C7 C6 C5 120.1(2)
C7 C6 H6 119.9
C5 C6 H6 119.9
C8 C7 C6 120.1(2)
C8 C7 H7 119.9
C6 C7 H7 119.9
C7 C8 C9 120.2(2)
C7 C8 H8 119.9
C9 C8 H8 119.9
C4 C9 C8 119.9(2)
C4 C9 H9 120.1
C8 C9 H9 120.1
C15 C10 C11 118.40(17)
C15 C10 C2 123.73(16)
C11 C10 C2 117.86(16)
C12 C11 C10 120.82(18)
C12 C11 H11 119.6
C10 C11 H11 119.6
C13 C12 C11 120.13(19)
C13 C12 H12 119.9
C11 C12 H12 119.9
C12 C13 C14 119.65(18)
C12 C13 H13 120.2
C14 C13 H13 120.2
C13 C14 C15 120.64(19)
C13 C14 H14 119.7
C15 C14 H14 119.7
C14 C15 C10 120.34(18)
C14 C15 H15 119.8
C10 C15 H15 119.8
C21 C16 C17 122.54(17)
C21 C16 N2 118.59(17)
C17 C16 N2 118.87(16)
C18 C17 C16 117.69(17)
C18 C17 C24 120.16(18)
C16 C17 C24 122.14(17)
C19 C18 C17 121.68(19)
C19 C18 H18 119.2
C17 C18 H18 119.2
C18 C19 C20 118.48(19)
C18 C19 C23 121.0(2)
C20 C19 C23 120.6(2)
C19 C20 C21 122.48(19)
C19 C20 H20 118.8
C21 C20 H20 118.8
C20 C21 C16 117.00(18)
C20 C21 C22 120.05(18)
C16 C21 C22 122.93(18)
C21 C22 H22A 109.5
C21 C22 H22B 109.5
H22A C22 H22B 109.5
C21 C22 H22C 109.5
H22A C22 H22C 109.5
H22B C22 H22C 109.5
C19 C23 H23A 109.5
C19 C23 H23B 109.5
H23A C23 H23B 109.5
C19 C23 H23C 109.5
H23A C23 H23C 109.5
H23B C23 H23C 109.5
C17 C24 H24A 109.5
C17 C24 H24B 109.5
H24A C24 H24B 109.5
C17 C24 H24C 109.5
H24A C24 H24C 109.5
H24B C24 H24C 109.5
N3 C25 N4 107.44(16)
N3 C25 B2A 123.7(3)
N4 C25 B2A 128.7(3)
N3 C25 B2 125.3(2)
N4 C25 B2 126.9(2)
C27 C26 N4 106.09(16)
C27 C26 C34 128.57(19)
N4 C26 C34 125.33(17)
C26 C27 N3 107.49(17)
C26 C27 C28 126.76(17)
N3 C27 C28 125.73(16)
C29 C28 C33 118.8(2)
C29 C28 C27 119.7(2)
C33 C28 C27 121.40(18)
C30 C29 C28 120.4(2)
C30 C29 H29 119.8
C28 C29 H29 119.8
C31 C30 C29 120.3(2)
C31 C30 H30 119.8
C29 C30 H30 119.8
C32 C31 C30 119.8(2)
C32 C31 H31 120.1
C30 C31 H31 120.1
C31 C32 C33 120.1(2)
C31 C32 H32 119.9
C33 C32 H32 119.9
C32 C33 C28 120.5(2)
C32 C33 H33 119.7
C28 C33 H33 119.7
C39 C34 C35 118.67(19)
C39 C34 C26 121.9(2)
C35 C34 C26 119.31(18)
C36 C35 C34 120.9(2)
C36 C35 H35 119.6
C34 C35 H35 119.6
C35 C36 C37 119.8(2)
C35 C36 H36 120.1
C37 C36 H36 120.1
C38 C37 C36 120.0(2)
C38 C37 H37 120.0
C36 C37 H37 120.0
C37 C38 C39 120.2(2)
C37 C38 H38 119.9
C39 C38 H38 119.9
C34 C39 C38 120.4(2)
C34 C39 H39 119.8
C38 C39 H39 119.8
C41 C40 C45 122.09(17)
C41 C40 N4 119.75(17)
C45 C40 N4 118.09(16)
C42 C41 C40 117.47(19)
C42 C41 C48 119.29(19)
C40 C41 C48 123.2(2)
C43 C42 C41 122.22(19)
C43 C42 H42 118.9
C41 C42 H42 118.9
C42 C43 C44 118.59(19)
C42 C43 C47 120.7(2)
C44 C43 C47 120.7(2)
C43 C44 C45 121.68(19)
C43 C44 H44 119.2
C45 C44 H44 119.2
C44 C45 C40 117.89(17)
C44 C45 C46 120.04(18)
C40 C45 C46 122.04(17)
C45 C46 H46A 109.5
C45 C46 H46B 109.5
H46A C46 H46B 109.5
C45 C46 H46C 109.5
H46A C46 H46C 109.5
H46B C46 H46C 109.5
C43 C47 H47A 109.5
C43 C47 H47B 109.5
H47A C47 H47B 109.5
C43 C47 H47C 109.5
H47A C47 H47C 109.5
H47B C47 H47C 109.5
C41 C48 H48A 109.5
C41 C48 H48B 109.5
H48A C48 H48B 109.5
C41 C48 H48C 109.5
H48A C48 H48C 109.5
H48B C48 H48C 109.5
C1 B2 C25 104.5(3)
C1 B2 C49 111.6(4)
C25 B2 C49 112.7(4)
C1 B2 Cl1 108.9(3)
C25 B2 Cl1 109.1(3)
C49 B2 Cl1 109.8(3)
C50 C49 C54 120.0
C50 C49 B2 118.7(2)
C54 C49 B2 121.3(2)
F2 C50 C51 120.9(4)
F2 C50 C49 119.1(4)
C51 C50 C49 120.0
C50 C51 C52 120.0
C50 C51 H51 120.0
C52 C51 H51 120.0
F3 C52 C53 120.8(4)
F3 C52 C51 119.2(4)
C53 C52 C51 120.0
C54 C53 C52 120.0
C54 C53 H53 120.0
C52 C53 H53 120.0
C53 C54 C49 120.0
C53 C54 H54 120.0
C49 C54 H54 120.0
C25 B2A C1 110.2(4)
C25 B2A C49A 108.5(6)
C1 B2A C49A 109.1(5)
C25 B2A Cl1A 107.5(5)
C1 B2A Cl1A 109.9(5)
C49A B2A Cl1A 111.6(4)
C50A C49A C54A 120.0
C50A C49A B2A 119.8(3)
C54A C49A B2A 120.2(3)
F2A C50A C51A 119.2(6)
F2A C50A C49A 120.8(6)
C51A C50A C49A 120.0
C52A C51A C50A 120.0
C52A C51A H51A 120.0
C50A C51A H51A 120.0
F3A C52A C51A 124.3(5)
F3A C52A C53A 115.7(5)
C51A C52A C53A 120.0
C54A C53A C52A 120.0
C54A C53A H53A 120.0
C52A C53A H53A 120.0
C53A C54A C49A 120.0
C53A C54A H54A 120.0
C49A C54A H54A 120.0
C56 C55 C60 117.6(2)
C56 C55 B1 122.4(2)
C60 C55 B1 120.04(18)
C57 C56 C55 120.3(3)
C57 C56 H56 119.9
C55 C56 H56 119.9
C58 C57 C56 120.9(3)
C58 C57 H57 119.6
C56 C57 H57 119.6
C57 C58 C59 120.0(3)
C57 C58 H58 120.0
C59 C58 H58 120.0
C58 C59 C60 118.9(3)
C58 C59 H59 120.5
C60 C59 H59 120.5
C59 C60 C55 122.3(2)
C59 C60 H60 118.8
C55 C60 H60 118.8
C1 N1 C3 109.61(15)
C1 N1 B1 126.78(15)
C3 N1 B1 122.69(15)
C1 N2 C2 109.73(15)
C1 N2 C16 123.98(15)
C2 N2 C16 126.22(15)
C25 N3 C27 109.47(15)
C25 N3 B1 126.29(16)
C27 N3 B1 122.80(16)
C25 N4 C26 109.50(15)
C25 N4 C40 126.38(16)
C26 N4 C40 124.00(15)

loop_
_geom_bond_atom_site_label_1
_geom_bond_atom_site_label_2
_geom_bond_distance
B1 F1 1.389(2)
B1 N1 1.572(3)
B1 N3 1.575(3)
B1 C55 1.606(3)
C1 N1 1.341(2)
C1 N2 1.362(2)
C1 B2A 1.587(9)
C1 B2 1.639(6)
C2 C3 1.365(3)
C2 N2 1.400(2)
C2 C10 1.474(2)
C3 N1 1.393(2)
C3 C4 1.486(2)
C4 C9 1.387(3)
C4 C5 1.396(3)
C5 C6 1.393(3)
C5 H5 0.95
C6 C7 1.382(4)
C6 H6 0.95
C7 C8 1.381(4)
C7 H7 0.95
C8 C9 1.400(3)
C8 H8 0.95
C9 H9 0.95
C10 C15 1.398(3)
C10 C11 1.403(2)
C11 C12 1.391(3)
C11 H11 0.95
C12 C13 1.385(3)
C12 H12 0.95
C13 C14 1.386(3)
C13 H13 0.95
C14 C15 1.392(3)
C14 H14 0.95
C15 H15 0.95
C16 C21 1.397(3)
C16 C17 1.397(3)
C16 N2 1.444(2)
C17 C18 1.392(3)
C17 C24 1.499(3)
C18 C19 1.387(3)
C18 H18 0.95
C19 C20 1.389(3)
C19 C23 1.507(3)
C20 C21 1.390(3)
C20 H20 0.95
C21 C22 1.503(3)
C22 H22A 0.98
C22 H22B 0.98
C22 H22C 0.98
C23 H23A 0.98
C23 H23B 0.98
C23 H23C 0.98
C24 H24A 0.98
C24 H24B 0.98
C24 H24C 0.98
C25 N3 1.340(2)
C25 N4 1.359(2)
C25 B2A 1.581(10)
C25 B2 1.645(6)
C26 C27 1.367(3)
C26 N4 1.401(3)
C26 C34 1.471(3)
C27 N3 1.397(2)
C27 C28 1.473(3)
C28 C29 1.393(3)
C28 C33 1.395(3)
C29 C30 1.392(3)
C29 H29 0.95
C30 C31 1.384(4)
C30 H30 0.95
C31 C32 1.383(4)
C31 H31 0.95
C32 C33 1.393(3)
C32 H32 0.95
C33 H33 0.95
C34 C39 1.393(3)
C34 C35 1.396(3)
C35 C36 1.385(3)
C35 H35 0.95
C36 C37 1.388(4)
C36 H36 0.95
C37 C38 1.379(4)
C37 H37 0.95
C38 C39 1.395(3)
C38 H38 0.95
C39 H39 0.95
C40 C41 1.398(3)
C40 C45 1.399(3)
C40 N4 1.441(2)
C41 C42 1.392(3)
C41 C48 1.507(3)
C42 C43 1.385(3)
C42 H42 0.95
C43 C44 1.390(3)
C43 C47 1.514(3)
C44 C45 1.391(3)
C44 H44 0.95
C45 C46 1.499(3)
C46 H46A 0.98
C46 H46B 0.98
C46 H46C 0.98
C47 H47A 0.98
C47 H47B 0.98
C47 H47C 0.98
C48 H48A 0.98
C48 H48B 0.98
C48 H48C 0.98
B2 C49 1.659(6)
B2 Cl1 1.885(5)
C49 C50 1.39
C49 C54 1.39
C50 F2 1.281(5)
C50 C51 1.39
C51 C52 1.39
C51 H51 0.95
C52 F3 1.335(4)
C52 C53 1.39
C53 C54 1.39
C53 H53 0.95
C54 H54 0.95
B2A C49A 1.649(7)
B2A Cl1A 1.883(6)
C49A C50A 1.39
C49A C54A 1.39
C50A F2A 1.281(6)
C50A C51A 1.39
C51A C52A 1.39
C51A H51A 0.95
C52A F3A 1.300(5)
C52A C53A 1.39
C53A C54A 1.39
C53A H53A 0.95
C54A H54A 0.95
C55 C56 1.391(3)
C55 C60 1.399(3)
C56 C57 1.390(4)
C56 H56 0.95
C57 C58 1.380(5)
C57 H57 0.95
C58 C59 1.381(5)
C58 H58 0.95
C59 C60 1.384(3)
C59 H59 0.95
C60 H60 0.95
